data_4114277
loop_
_publ_author_name
'Carl N. Iverson'
'Charles A. G. Carter'
'R. Tom Baker'
'John D. Scollard'
'Jay A. Labinger'
'John E. Bercaw'

_publ_section_title
;
 C-H Bond Activation by Unsymmetrical 2-(N-Arylimino)pyrrolide Pt
 Complexes: Geometric Effects on Reactivity
;
_journal_name_full 'Journal of the American Chemical Society'
_journal_page_first 12674
_journal_page_last 12675
_journal_paper_doi 10.1021/ja036511d
_journal_volume 125
_journal_year 2003
_chemical_formula_sum 'C20 H24 N3 Pt'
_chemical_formula_weight 501.51
_chemical_name_systematic
;
  ?
;
_space_group_IT_number 14
_symmetry_cell_setting monoclinic
_symmetry_Int_Tables_number 14
_symmetry_space_group_name_Hall '-P 2ybc'
_symmetry_space_group_name_H-M 'P 1 21/c 1'
_atom_sites_solution_hydrogens geom
_atom_sites_solution_primary heavy
_atom_sites_solution_secondary difmap
_audit_creation_method SHELXL-97
_cell_angle_alpha 90.00
_cell_angle_beta 90.917(1)
_cell_angle_gamma 90.00
_cell_formula_units_Z 24
_cell_length_a 24.0988(18)
_cell_length_b 11.5512(9)
_cell_length_c 42.783(3)
_cell_measurement_reflns_used 6677
_cell_measurement_temperature 98
_cell_measurement_theta_max 28.0
_cell_measurement_theta_min 2.4
_cell_volume 11908.0(15)
_computing_cell_refinement 'Bruker SAINT v6.02'
_computing_data_collection 'Bruker SMART v5.606'
_computing_data_reduction 'Bruker SAINT v6.02'
_computing_publication_material 'Bruker SHELXTL v5.1'
_computing_structure_refinement 'SHELXL-97 (Sheldrick, 1997)'
_computing_structure_solution 'SHELXS-97 (Sheldrick, 1990)'
_diffrn_ambient_temperature 98
_diffrn_measured_fraction_theta_full 0.934
_diffrn_measured_fraction_theta_max 0.934
_diffrn_measurement_device_type 'Bruker SMART 1000 ccd'
_diffrn_measurement_method '\w scans at 5 fixed \f values'
_diffrn_radiation_monochromator graphite
_diffrn_radiation_source 'normal-focus sealed tube'
_diffrn_radiation_type MoK\a
_diffrn_radiation_wavelength 0.71073
_diffrn_reflns_av_R_equivalents 0.0956
_diffrn_reflns_av_sigmaI/netI 0.0734
_diffrn_reflns_limit_h_max 30
_diffrn_reflns_limit_h_min -32
_diffrn_reflns_limit_k_max 14
_diffrn_reflns_limit_k_min -15
_diffrn_reflns_limit_l_max 57
_diffrn_reflns_limit_l_min -57
_diffrn_reflns_number 175667
_diffrn_reflns_theta_full 28.68
_diffrn_reflns_theta_max 28.68
_diffrn_reflns_theta_min 1.69
_diffrn_standards_decay_% 'within counting statistics'
_diffrn_standards_interval_time 'first scans recollected at end of runs'
_exptl_absorpt_coefficient_mu 7.075
_exptl_absorpt_correction_T_max 0.462
_exptl_absorpt_correction_T_min 0.167
_exptl_absorpt_correction_type integration
_exptl_absorpt_process_details 'XPREP 6.09 beta'
_exptl_crystal_colour 'pale yellow'
_exptl_crystal_density_diffrn 1.678
_exptl_crystal_description rhombic
_exptl_crystal_F_000 5832
_exptl_crystal_size_max 0.24
_exptl_crystal_size_mid 0.16
_exptl_crystal_size_min 0.15
_refine_diff_density_max 2.498
_refine_diff_density_min -3.278
_refine_diff_density_rms 0.218
_refine_ls_extinction_method none
_refine_ls_goodness_of_fit_ref 1.306
_refine_ls_hydrogen_treatment mixed
_refine_ls_matrix_type full
_refine_ls_number_parameters 1327
_refine_ls_number_reflns 28704
_refine_ls_number_restraints 0
_refine_ls_restrained_S_all 1.306
_refine_ls_R_factor_all 0.0720
_refine_ls_R_factor_gt 0.0442
_refine_ls_shift/su_max 0.005
_refine_ls_shift/su_mean 0.000
_refine_ls_structure_factor_coef Fsqd
_refine_ls_weighting_details w=1/\s^2^(Fo^2^)
_refine_ls_weighting_scheme sigma
_refine_ls_wR_factor_gt 0.0694
_refine_ls_wR_factor_ref 0.0724
_reflns_number_gt 20577
_reflns_number_total 28704
_reflns_threshold_expression >2sigma(I)
_cod_data_source_file ja036511dsi20030610_081111.cif
_cod_data_source_block cis-5d
_cod_original_sg_symbol_H-M 'P 21/c'
_cod_database_code 4114277

loop_
_symmetry_equiv_pos_as_xyz
'x, y, z'
'-x, y+1/2, -z+1/2'
'-x, -y, -z'
'x, -y-1/2, z-1/2'

loop_
_atom_site_label
_atom_site_type_symbol
_atom_site_fract_x
_atom_site_fract_y
_atom_site_fract_z
_atom_site_U_iso_or_equiv
_atom_site_adp_type
_atom_site_occupancy
_atom_site_symmetry_multiplicity
_atom_site_calc_flag
_atom_site_refinement_flags
Pt1A Pt 0.007812(10) 0.62119(2) 0.128273(6) 0.01239(6) Uani 1 1 d .
N1A N 0.0679(2) 0.7369(4) 0.12296(11) 0.0126(12) Uani 1 1 d .
N2A N 0.0784(2) 0.5131(4) 0.12997(11) 0.0131(11) Uani 1 1 d .
N3A N -0.0448(2) 0.4916(5) 0.13167(12) 0.0176(12) Uani 1 1 d .
C1A C 0.0721(3) 0.8504(6) 0.11742(14) 0.0194(15) Uani 1 1 d .
H1A H 0.0422 0.9039 0.1169 0.023 Uiso 1 1 calc R
C2A C 0.1279(3) 0.8776(6) 0.11256(16) 0.0264(17) Uani 1 1 d .
H2A H 0.1422 0.9521 0.1079 0.032 Uiso 1 1 calc R
C3A C 0.1577(3) 0.7793(6) 0.11575(15) 0.0232(16) Uani 1 1 d .
H3A H 0.1968 0.7718 0.1142 0.028 Uiso 1 1 calc R
C4A C 0.1202(3) 0.6910(5) 0.12172(14) 0.0158(14) Uani 1 1 d .
C5A C 0.1239(3) 0.5707(6) 0.12643(15) 0.0201(15) Uani 1 1 d .
H5A H 0.1589 0.5327 0.1270 0.024 Uiso 1 1 calc R
C6A C 0.0782(2) 0.3881(5) 0.13275(14) 0.0144(14) Uani 1 1 d .
C7A C 0.0727(2) 0.3394(6) 0.16254(15) 0.0184(14) Uani 1 1 d .
C8A C 0.0714(3) 0.2203(6) 0.16426(17) 0.0293(18) Uani 1 1 d .
H8A H 0.0682 0.1842 0.1841 0.035 Uiso 1 1 calc R
C9A C 0.0747(3) 0.1527(6) 0.13799(18) 0.0344(19) Uani 1 1 d .
H9A H 0.0740 0.0708 0.1399 0.041 Uiso 1 1 calc R
C10A C 0.0789(3) 0.2027(6) 0.10876(17) 0.0292(18) Uani 1 1 d .
H10A H 0.0809 0.1546 0.0908 0.035 Uiso 1 1 calc R
C11A C 0.0802(2) 0.3216(6) 0.10533(14) 0.0167(14) Uani 1 1 d .
C12A C 0.0705(2) 0.4133(6) 0.19155(15) 0.0192(14) Uani 1 1 d .
H12A H 0.0562 0.4915 0.1854 0.023 Uiso 1 1 calc R
C13A C 0.1287(3) 0.4288(7) 0.20574(16) 0.036(2) Uani 1 1 d .
H13A H 0.1442 0.3529 0.2112 0.043 Uiso 1 1 calc R
H13B H 0.1265 0.4766 0.2246 0.043 Uiso 1 1 calc R
H13C H 0.1526 0.4668 0.1905 0.043 Uiso 1 1 calc R
C14A C 0.0323(3) 0.3644(6) 0.21622(16) 0.0318(18) Uani 1 1 d .
H14A H -0.0052 0.3561 0.2074 0.038 Uiso 1 1 calc R
H14B H 0.0315 0.4171 0.2342 0.038 Uiso 1 1 calc R
H14C H 0.0461 0.2885 0.2230 0.038 Uiso 1 1 calc R
C15A C 0.0841(3) 0.3768(6) 0.07349(14) 0.0217(16) Uani 1 1 d .
H15A H 0.0734 0.4601 0.0757 0.026 Uiso 1 1 calc R
C16A C 0.1430(3) 0.3730(7) 0.06127(18) 0.0352(19) Uani 1 1 d .
H16A H 0.1676 0.4171 0.0753 0.042 Uiso 1 1 calc R
H16B H 0.1437 0.4069 0.0403 0.042 Uiso 1 1 calc R
H16C H 0.1556 0.2924 0.0604 0.042 Uiso 1 1 calc R
C17A C 0.0447(3) 0.3221(6) 0.04944(16) 0.0308(18) Uani 1 1 d .
H17A H 0.0549 0.2408 0.0464 0.037 Uiso 1 1 calc R
H17B H 0.0474 0.3637 0.0296 0.037 Uiso 1 1 calc R
H17C H 0.0065 0.3267 0.0569 0.037 Uiso 1 1 calc R
C18A C -0.0558(2) 0.7430(6) 0.12646(15) 0.0176(15) Uani 1 1 d .
C19A C -0.0715(2) 0.4105(6) 0.13170(14) 0.0158(14) Uani 1 1 d .
C20A C -0.1046(3) 0.3049(6) 0.13180(16) 0.0267(17) Uani 1 1 d .
H20A H -0.0970 0.2597 0.1130 0.032 Uiso 1 1 calc R
H20B H -0.1441 0.3250 0.1322 0.032 Uiso 1 1 calc R
H20C H -0.0950 0.2589 0.1504 0.032 Uiso 1 1 calc R
Pt1B Pt 0.376283(10) 0.40721(2) 0.206179(6) 0.01645(6) Uani 1 1 d .
N1B N 0.3249(2) 0.4299(4) 0.17024(12) 0.0167(12) Uani 1 1 d .
N2B N 0.3168(2) 0.2768(4) 0.21513(12) 0.0164(12) Uani 1 1 d .
N3B N 0.4206(2) 0.3685(5) 0.24389(13) 0.0185(12) Uani 1 1 d .
C1B C 0.3203(3) 0.4968(6) 0.14455(15) 0.0239(16) Uani 1 1 d .
H1B H 0.3458 0.5559 0.1391 0.029 Uiso 1 1 calc R
C2B C 0.2735(3) 0.4676(6) 0.12722(15) 0.0247(16) Uani 1 1 d .
H2B H 0.2615 0.5019 0.1081 0.030 Uiso 1 1 calc R
C3B C 0.2473(3) 0.3790(6) 0.14295(15) 0.0215(16) Uani 1 1 d .
H3B H 0.2137 0.3418 0.1369 0.026 Uiso 1 1 calc R
C4B C 0.2796(3) 0.3547(6) 0.16929(14) 0.0184(15) Uani 1 1 d .
C5B C 0.2771(3) 0.2762(5) 0.19435(14) 0.0172(14) Uani 1 1 d .
H5B H 0.2470 0.2237 0.1960 0.021 Uiso 1 1 calc R
C6B C 0.3176(2) 0.2031(5) 0.24213(15) 0.0149(14) Uani 1 1 d .
C7B C 0.3502(2) 0.1011(5) 0.24167(14) 0.0164(14) Uani 1 1 d .
C8B C 0.3533(3) 0.0353(6) 0.26847(16) 0.0249(16) Uani 1 1 d .
H8B H 0.3743 -0.0344 0.2687 0.030 Uiso 1 1 calc R
C9B C 0.3259(3) 0.0705(6) 0.29523(15) 0.0277(17) Uani 1 1 d .
H9B H 0.3277 0.0235 0.3134 0.033 Uiso 1 1 calc R
C10B C 0.2963(3) 0.1720(6) 0.29570(16) 0.0247(16) Uani 1 1 d .
H10B H 0.2790 0.1959 0.3144 0.030 Uiso 1 1 calc R
C11B C 0.2913(3) 0.2404(6) 0.26891(15) 0.0190(15) Uani 1 1 d .
C12B C 0.3806(2) 0.0666(6) 0.21205(14) 0.0181(15) Uani 1 1 d .
H12B H 0.3934 0.1396 0.2019 0.022 Uiso 1 1 calc R
C13B C 0.3421(3) 0.0051(6) 0.18870(15) 0.0225(16) Uani 1 1 d .
H13D H 0.3246 -0.0612 0.1989 0.027 Uiso 1 1 calc R
H13E H 0.3636 -0.0221 0.1709 0.027 Uiso 1 1 calc R
H13F H 0.3134 0.0590 0.1813 0.027 Uiso 1 1 calc R
C14B C 0.4321(3) -0.0068(6) 0.21879(16) 0.0284(18) Uani 1 1 d .
H14D H 0.4517 0.0236 0.2373 0.034 Uiso 1 1 calc R
H14E H 0.4567 -0.0042 0.2008 0.034 Uiso 1 1 calc R
H14F H 0.4209 -0.0871 0.2227 0.034 Uiso 1 1 calc R
C15B C 0.2602(3) 0.3560(6) 0.27015(16) 0.0273(17) Uani 1 1 d .
H15B H 0.2594 0.3894 0.2486 0.033 Uiso 1 1 calc R
C16B C 0.2006(3) 0.3415(6) 0.28061(18) 0.0345(19) Uani 1 1 d .
H16D H 0.2003 0.3128 0.3022 0.041 Uiso 1 1 calc R
H16E H 0.1814 0.2860 0.2669 0.041 Uiso 1 1 calc R
H16F H 0.1815 0.4164 0.2795 0.041 Uiso 1 1 calc R
C17B C 0.2907(3) 0.4404(6) 0.29139(19) 0.041(2) Uani 1 1 d .
H17D H 0.2693 0.5123 0.2929 0.050 Uiso 1 1 calc R
H17E H 0.3273 0.4572 0.2828 0.050 Uiso 1 1 calc R
H17F H 0.2953 0.4063 0.3122 0.050 Uiso 1 1 calc R
C18B C 0.4295(3) 0.5396(7) 0.19455(18) 0.0346(19) Uani 1 1 d .
C19B C 0.4387(3) 0.3302(6) 0.26612(16) 0.0212(15) Uani 1 1 d .
C20B C 0.4593(3) 0.2773(6) 0.29443(16) 0.0292(18) Uani 1 1 d .
H20D H 0.4637 0.3365 0.3107 0.035 Uiso 1 1 calc R
H20E H 0.4952 0.2410 0.2905 0.035 Uiso 1 1 calc R
H20F H 0.4329 0.2184 0.3013 0.035 Uiso 1 1 calc R
Pt1C Pt 0.118027(10) 0.65319(2) 0.287491(6) 0.01443(6) Uani 1 1 d .
N1C N 0.1696(2) 0.6194(4) 0.32350(12) 0.0172(12) Uani 1 1 d .
N2C N 0.1801(2) 0.7797(4) 0.28005(12) 0.0142(12) Uani 1 1 d .
N3C N 0.0760(2) 0.7006(5) 0.25030(13) 0.0186(12) Uani 1 1 d .
C1C C 0.1732(3) 0.5457(6) 0.34712(14) 0.0185(15) Uani 1 1 d .
H1C H 0.1470 0.4867 0.3514 0.022 Uiso 1 1 calc R
C2C C 0.2209(3) 0.5672(6) 0.36482(14) 0.0223(16) Uani 1 1 d .
H2C H 0.2332 0.5257 0.3828 0.027 Uiso 1 1 calc R
C3C C 0.2470(3) 0.6608(6) 0.35113(14) 0.0181(15) Uani 1 1 d .
H3C H 0.2804 0.6964 0.3582 0.022 Uiso 1 1 calc R
C4C C 0.2153(3) 0.6929(5) 0.32529(14) 0.0159(14) Uani 1 1 d .
C5C C 0.2192(2) 0.7770(6) 0.30093(14) 0.0174(15) Uani 1 1 d .
H5C H 0.2497 0.8292 0.3001 0.021 Uiso 1 1 calc R
C6C C 0.1803(2) 0.8600(6) 0.25428(14) 0.0152(14) Uani 1 1 d .
C7C C 0.2041(2) 0.8250(5) 0.22602(15) 0.0169(14) Uani 1 1 d .
C8C C 0.2005(2) 0.8998(6) 0.20079(14) 0.0188(15) Uani 1 1 d .
H8C H 0.2163 0.8784 0.1814 0.023 Uiso 1 1 calc R
C9C C 0.1737(3) 1.0064(6) 0.20359(15) 0.0230(16) Uani 1 1 d .
H9C H 0.1722 1.0579 0.1863 0.028 Uiso 1 1 calc R
C10C C 0.1491(3) 1.0376(6) 0.23150(15) 0.0195(15) Uani 1 1 d .
H10C H 0.1310 1.1104 0.2330 0.023 Uiso 1 1 calc R
C11C C 0.1505(3) 0.9639(6) 0.25740(15) 0.0177(15) Uani 1 1 d .
C12C C 0.2311(2) 0.7064(6) 0.22308(15) 0.0190(15) Uani 1 1 d .
H12C H 0.2097 0.6518 0.2364 0.023 Uiso 1 1 calc R
C13C C 0.2909(3) 0.7070(6) 0.23554(17) 0.0288(17) Uani 1 1 d .
H13G H 0.3141 0.7523 0.2215 0.035 Uiso 1 1 calc R
H13H H 0.3048 0.6274 0.2367 0.035 Uiso 1 1 calc R
H13I H 0.2920 0.7418 0.2564 0.035 Uiso 1 1 calc R
C14C C 0.2290(3) 0.6595(6) 0.19030(16) 0.0287(17) Uani 1 1 d .
H14G H 0.1908 0.6626 0.1822 0.034 Uiso 1 1 calc R
H14H H 0.2420 0.5790 0.1904 0.034 Uiso 1 1 calc R
H14I H 0.2530 0.7062 0.1770 0.034 Uiso 1 1 calc R
C15C C 0.1214(3) 0.9930(5) 0.28760(15) 0.0196(15) Uani 1 1 d .
H15C H 0.1049 0.9199 0.2958 0.024 Uiso 1 1 calc R
C16C C 0.1618(3) 1.0389(6) 0.31237(16) 0.0249(16) Uani 1 1 d .
H16G H 0.1889 0.9787 0.3178 0.030 Uiso 1 1 calc R
H16H H 0.1413 1.0608 0.3311 0.030 Uiso 1 1 calc R
H16I H 0.1811 1.1069 0.3042 0.030 Uiso 1 1 calc R
C17C C 0.0736(3) 1.0810(6) 0.28252(17) 0.0289(17) Uani 1 1 d .
H17G H 0.0527 1.0888 0.3019 0.035 Uiso 1 1 calc R
H17H H 0.0488 1.0535 0.2657 0.035 Uiso 1 1 calc R
H17I H 0.0890 1.1564 0.2768 0.035 Uiso 1 1 calc R
C18C C 0.0602(3) 0.5285(6) 0.29935(17) 0.0284(18) Uani 1 1 d .
C19C C 0.0595(3) 0.7413(6) 0.22783(16) 0.0174(15) Uani 1 1 d .
C20C C 0.0411(3) 0.7955(6) 0.19865(14) 0.0250(16) Uani 1 1 d .
H20G H 0.0721 0.8381 0.1895 0.030 Uiso 1 1 calc R
H20H H 0.0106 0.8491 0.2028 0.030 Uiso 1 1 calc R
H20I H 0.0283 0.7356 0.1840 0.030 Uiso 1 1 calc R
Pt1D Pt 0.487652(10) 0.42653(2) 0.370121(6) 0.01400(6) Uani 1 1 d .
N1D N 0.4252(2) 0.3135(4) 0.37108(11) 0.0164(12) Uani 1 1 d .
N2D N 0.4192(2) 0.5402(4) 0.37469(12) 0.0149(12) Uani 1 1 d .
N3D N 0.5441(2) 0.5489(5) 0.37045(12) 0.0150(12) Uani 1 1 d .
C1D C 0.4184(3) 0.1991(6) 0.37132(14) 0.0187(15) Uani 1 1 d .
H1D H 0.4475 0.1444 0.3689 0.022 Uiso 1 1 calc R
C2D C 0.3634(3) 0.1706(6) 0.37552(16) 0.0285(18) Uani 1 1 d .
H2D H 0.3480 0.0951 0.3765 0.034 Uiso 1 1 calc R
C3D C 0.3355(3) 0.2744(6) 0.37796(16) 0.0274(17) Uani 1 1 d .
H3D H 0.2968 0.2837 0.3810 0.033 Uiso 1 1 calc R
C4D C 0.3735(3) 0.3618(6) 0.37517(15) 0.0212(16) Uani 1 1 d .
C5D C 0.3724(3) 0.4840(6) 0.37696(15) 0.0200(15) Uani 1 1 d .
H5D H 0.3385 0.5243 0.3798 0.024 Uiso 1 1 calc R
C6D C 0.4217(2) 0.6633(5) 0.37948(14) 0.0157(14) Uani 1 1 d .
C7D C 0.4171(2) 0.7045(6) 0.41016(15) 0.0166(14) Uani 1 1 d .
C8D C 0.4204(3) 0.8238(6) 0.41417(16) 0.0250(16) Uani 1 1 d .
H8D H 0.4169 0.8549 0.4346 0.030 Uiso 1 1 calc R
C9D C 0.4286(3) 0.8979(6) 0.38978(19) 0.037(2) Uani 1 1 d .
H9D H 0.4299 0.9791 0.3934 0.044 Uiso 1 1 calc R
C10D C 0.4349(3) 0.8554(6) 0.36025(18) 0.0308(18) Uani 1 1 d .
H10D H 0.4409 0.9075 0.3435 0.037 Uiso 1 1 calc R
C11D C 0.4326(2) 0.7350(6) 0.35431(14) 0.0170(14) Uani 1 1 d .
C12D C 0.4122(3) 0.6270(6) 0.43838(14) 0.0195(15) Uani 1 1 d .
H12D H 0.4200 0.5461 0.4314 0.023 Uiso 1 1 calc R
C13D C 0.3541(3) 0.6284(7) 0.45125(19) 0.039(2) Uani 1 1 d .
H13J H 0.3428 0.7085 0.4552 0.047 Uiso 1 1 calc R
H13K H 0.3535 0.5846 0.4709 0.047 Uiso 1 1 calc R
H13L H 0.3284 0.5929 0.4361 0.047 Uiso 1 1 calc R
C14D C 0.4549(3) 0.6570(6) 0.46360(16) 0.0301(18) Uani 1 1 d .
H14J H 0.4913 0.6674 0.4541 0.036 Uiso 1 1 calc R
H14K H 0.4570 0.5942 0.4790 0.036 Uiso 1 1 calc R
H14L H 0.4441 0.7289 0.4740 0.036 Uiso 1 1 calc R
C15D C 0.4380(3) 0.6887(6) 0.32197(14) 0.0225(16) Uani 1 1 d .
H15D H 0.4510 0.6068 0.3240 0.027 Uiso 1 1 calc R
C16D C 0.3826(3) 0.6856(7) 0.30489(18) 0.038(2) Uani 1 1 d .
H16J H 0.3558 0.6428 0.3174 0.046 Uiso 1 1 calc R
H16K H 0.3869 0.6472 0.2846 0.046 Uiso 1 1 calc R
H16L H 0.3693 0.7649 0.3016 0.046 Uiso 1 1 calc R
C17D C 0.4797(3) 0.7515(7) 0.30174(18) 0.038(2) Uani 1 1 d .
H17J H 0.4657 0.8291 0.2967 0.045 Uiso 1 1 calc R
H17K H 0.4850 0.7079 0.2824 0.045 Uiso 1 1 calc R
H17L H 0.5152 0.7579 0.3131 0.045 Uiso 1 1 calc R
C18D C 0.5484(3) 0.3022(6) 0.36682(15) 0.0200(15) Uani 1 1 d .
C19D C 0.5741(3) 0.6251(6) 0.37149(15) 0.0183(15) Uani 1 1 d .
C20D C 0.6119(3) 0.7231(6) 0.37197(15) 0.0223(16) Uani 1 1 d .
H20J H 0.6495 0.6964 0.3675 0.027 Uiso 1 1 calc R
H20K H 0.6115 0.7596 0.3926 0.027 Uiso 1 1 calc R
H20L H 0.6001 0.7794 0.3561 0.027 Uiso 1 1 calc R
Pt1E Pt 0.377580(10) 0.41040(2) 0.538757(6) 0.01430(6) Uani 1 1 d .
N1E N 0.3289(2) 0.4462(4) 0.57422(11) 0.0124(11) Uani 1 1 d .
N2E N 0.3221(2) 0.2689(4) 0.53612(12) 0.0148(12) Uani 1 1 d .
N3E N 0.4170(2) 0.3625(4) 0.50061(12) 0.0148(12) Uani 1 1 d .
C1E C 0.3233(3) 0.5294(6) 0.59571(14) 0.0197(15) Uani 1 1 d .
H1E H 0.3475 0.5937 0.5983 0.024 Uiso 1 1 calc R
C2E C 0.2759(3) 0.5073(6) 0.61405(15) 0.0217(16) Uani 1 1 d .
H2E H 0.2629 0.5529 0.6309 0.026 Uiso 1 1 calc R
C3E C 0.2523(3) 0.4065(6) 0.60259(15) 0.0239(16) Uani 1 1 d .
H3E H 0.2197 0.3701 0.6099 0.029 Uiso 1 1 calc R
C4E C 0.2856(2) 0.3683(5) 0.57828(15) 0.0182(15) Uani 1 1 d .
C5E C 0.2841(2) 0.2730(5) 0.55761(15) 0.0178(15) Uani 1 1 d .
H5E H 0.2567 0.2144 0.5592 0.021 Uiso 1 1 calc R
C6E C 0.3220(3) 0.1773(5) 0.51325(15) 0.0171(14) Uani 1 1 d .
C7E C 0.2835(3) 0.1809(5) 0.48855(16) 0.0189(15) Uani 1 1 d .
C8E C 0.2882(3) 0.0963(6) 0.46572(17) 0.0284(18) Uani 1 1 d .
H8E H 0.2626 0.0964 0.4486 0.034 Uiso 1 1 calc R
C9E C 0.3288(3) 0.0120(6) 0.46706(16) 0.0264(17) Uani 1 1 d .
H9E H 0.3303 -0.0456 0.4512 0.032 Uiso 1 1 calc R
C10E C 0.3672(3) 0.0114(6) 0.49141(15) 0.0210(15) Uani 1 1 d .
H10E H 0.3954 -0.0460 0.4920 0.025 Uiso 1 1 calc R
C11E C 0.3648(2) 0.0937(6) 0.51495(14) 0.0171(14) Uani 1 1 d .
C12E C 0.2404(3) 0.2770(6) 0.48597(17) 0.0276(18) Uani 1 1 d .
H12E H 0.2324 0.3021 0.5078 0.033 Uiso 1 1 calc R
C13E C 0.1870(3) 0.2377(7) 0.4721(2) 0.041(2) Uani 1 1 d .
H13M H 0.1604 0.3018 0.4720 0.050 Uiso 1 1 calc R
H13N H 0.1723 0.1735 0.4845 0.050 Uiso 1 1 calc R
H13O H 0.1928 0.2116 0.4506 0.050 Uiso 1 1 calc R
C14E C 0.2635(3) 0.3783(7) 0.4700(3) 0.066(3) Uani 1 1 d .
H14M H 0.2707 0.3587 0.4481 0.079 Uiso 1 1 calc R
H14N H 0.2984 0.4013 0.4804 0.079 Uiso 1 1 calc R
H14O H 0.2370 0.4425 0.4708 0.079 Uiso 1 1 calc R
C15E C 0.4066(3) 0.0933(6) 0.54274(14) 0.0208(15) Uani 1 1 d .
H15E H 0.4120 0.1754 0.5496 0.025 Uiso 1 1 calc R
C16E C 0.3832(3) 0.0266(7) 0.57008(16) 0.0339(19) Uani 1 1 d .
H16M H 0.3765 -0.0539 0.5638 0.041 Uiso 1 1 calc R
H16N H 0.3482 0.0621 0.5764 0.041 Uiso 1 1 calc R
H16O H 0.4098 0.0285 0.5877 0.041 Uiso 1 1 calc R
C17E C 0.4626(3) 0.0457(7) 0.53459(17) 0.0343(19) Uani 1 1 d .
H17M H 0.4586 -0.0347 0.5276 0.041 Uiso 1 1 calc R
H17N H 0.4872 0.0485 0.5531 0.041 Uiso 1 1 calc R
H17O H 0.4786 0.0922 0.5178 0.041 Uiso 1 1 calc R
C18E C 0.4297(3) 0.5492(5) 0.54684(15) 0.0189(15) Uani 1 1 d .
C19E C 0.4305(3) 0.3226(6) 0.47802(15) 0.0167(14) Uani 1 1 d .
C20E C 0.4464(3) 0.2684(6) 0.44847(15) 0.0258(17) Uani 1 1 d .
H20M H 0.4687 0.1991 0.4529 0.031 Uiso 1 1 calc R
H20N H 0.4683 0.3232 0.4363 0.031 Uiso 1 1 calc R
H20O H 0.4130 0.2466 0.4365 0.031 Uiso 1 1 calc R
Pt1F Pt 0.882171(10) 0.41411(2) 0.040302(6) 0.01472(6) Uani 1 1 d .
N1F N 0.83199(19) 0.4542(4) 0.07516(11) 0.0149(12) Uani 1 1 d .
N2F N 0.8265(2) 0.2726(4) 0.03838(12) 0.0173(12) Uani 1 1 d .
N3F N 0.9223(2) 0.3616(5) 0.00361(12) 0.0180(12) Uani 1 1 d .
C1F C 0.8256(3) 0.5422(6) 0.09525(14) 0.0181(15) Uani 1 1 d .
H1F H 0.8496 0.6070 0.0974 0.022 Uiso 1 1 calc R
C2F C 0.7774(3) 0.5228(6) 0.11267(14) 0.0214(16) Uani 1 1 d .
H2F H 0.7633 0.5719 0.1285 0.026 Uiso 1 1 calc R
C3F C 0.7541(3) 0.4196(6) 0.10257(14) 0.0192(15) Uani 1 1 d .
H3F H 0.7215 0.3839 0.1102 0.023 Uiso 1 1 calc R
C4F C 0.7881(2) 0.3783(5) 0.07889(15) 0.0166(15) Uani 1 1 d .
C5F C 0.7872(2) 0.2804(5) 0.05897(14) 0.0152(14) Uani 1 1 d .
H5F H 0.7592 0.2229 0.0605 0.018 Uiso 1 1 calc R
C6F C 0.8279(2) 0.1796(5) 0.01602(14) 0.0148(14) Uani 1 1 d .
C7F C 0.7900(2) 0.1799(5) -0.00967(15) 0.0172(14) Uani 1 1 d .
C8F C 0.7953(3) 0.0940(6) -0.03195(15) 0.0213(15) Uani 1 1 d .
H8F H 0.7700 0.0926 -0.0492 0.026 Uiso 1 1 calc R
C9F C 0.8361(3) 0.0101(6) -0.02993(15) 0.0229(16) Uani 1 1 d .
H9F H 0.8387 -0.0482 -0.0455 0.027 Uiso 1 1 calc R
C10F C 0.8735(3) 0.0125(5) -0.00467(15) 0.0198(15) Uani 1 1 d .
H10F H 0.9017 -0.0450 -0.0032 0.024 Uiso 1 1 calc R
C11F C 0.8707(2) 0.0965(6) 0.01837(14) 0.0172(14) Uani 1 1 d .
C12F C 0.7472(3) 0.2771(5) -0.01337(15) 0.0187(15) Uani 1 1 d .
H12F H 0.7348 0.2993 0.0080 0.022 Uiso 1 1 calc R
C13F C 0.6962(3) 0.2395(6) -0.03210(18) 0.0323(19) Uani 1 1 d .
H13P H 0.7067 0.2235 -0.0537 0.039 Uiso 1 1 calc R
H13Q H 0.6684 0.3014 -0.0319 0.039 Uiso 1 1 calc R
H13R H 0.6806 0.1693 -0.0228 0.039 Uiso 1 1 calc R
C14F C 0.7738(3) 0.3835(6) -0.02814(16) 0.0284(18) Uani 1 1 d .
H14P H 0.8051 0.4093 -0.0151 0.034 Uiso 1 1 calc R
H14Q H 0.7463 0.4457 -0.0298 0.034 Uiso 1 1 calc R
H14R H 0.7870 0.3637 -0.0490 0.034 Uiso 1 1 calc R
C15F C 0.9107(3) 0.0966(6) 0.04680(15) 0.0207(15) Uani 1 1 d .
H15F H 0.9172 0.1792 0.0528 0.025 Uiso 1 1 calc R
C16F C 0.8845(3) 0.0361(7) 0.07486(16) 0.0331(19) Uani 1 1 d .
H16P H 0.8754 -0.0441 0.0693 0.040 Uiso 1 1 calc R
H16Q H 0.8505 0.0770 0.0806 0.040 Uiso 1 1 calc R
H16R H 0.9107 0.0369 0.0926 0.040 Uiso 1 1 calc R
C17F C 0.9660(3) 0.0443(7) 0.04000(17) 0.0317(19) Uani 1 1 d .
H17P H 0.9616 -0.0392 0.0367 0.038 Uiso 1 1 calc R
H17Q H 0.9914 0.0579 0.0577 0.038 Uiso 1 1 calc R
H17R H 0.9810 0.0799 0.0212 0.038 Uiso 1 1 calc R
C18F C 0.9338(3) 0.5545(6) 0.04556(16) 0.0236(17) Uani 1 1 d .
C19F C 0.9371(3) 0.3181(6) -0.01859(16) 0.0187(15) Uani 1 1 d .
C20F C 0.9510(3) 0.2585(6) -0.04726(15) 0.0264(17) Uani 1 1 d .
H20P H 0.9898 0.2331 -0.0461 0.032 Uiso 1 1 calc R
H20Q H 0.9459 0.3112 -0.0650 0.032 Uiso 1 1 calc R
H20R H 0.9268 0.1910 -0.0500 0.032 Uiso 1 1 calc R

loop_
_atom_site_aniso_label
_atom_site_aniso_U_11
_atom_site_aniso_U_22
_atom_site_aniso_U_33
_atom_site_aniso_U_23
_atom_site_aniso_U_13
_atom_site_aniso_U_12
Pt1A 0.01336(13) 0.01084(13) 0.01298(12) -0.00024(10) 0.00072(10) 0.00006(9)
N1A 0.015(3) 0.016(3) 0.007(3) -0.003(2) -0.001(2) -0.002(2)
N2A 0.015(3) 0.012(3) 0.012(3) -0.004(2) -0.003(2) 0.000(2)
N3A 0.021(3) 0.017(3) 0.015(3) 0.003(2) 0.001(2) 0.006(3)
C1A 0.024(4) 0.018(4) 0.016(3) 0.002(3) 0.002(3) 0.000(3)
C2A 0.030(4) 0.021(4) 0.029(4) -0.002(3) 0.008(3) -0.013(3)
C3A 0.019(4) 0.031(4) 0.020(4) -0.003(3) -0.002(3) -0.010(3)
C4A 0.023(4) 0.014(3) 0.011(3) -0.003(3) 0.004(3) -0.003(3)
C5A 0.016(4) 0.019(4) 0.026(4) -0.001(3) 0.004(3) 0.000(3)
C6A 0.009(3) 0.016(4) 0.018(3) -0.004(3) -0.001(3) 0.001(3)
C7A 0.015(3) 0.017(4) 0.023(4) 0.003(3) 0.004(3) 0.005(3)
C8A 0.036(5) 0.029(4) 0.023(4) 0.002(3) 0.000(3) -0.002(3)
C9A 0.047(5) 0.014(4) 0.043(5) -0.001(4) -0.005(4) 0.003(4)
C10A 0.033(4) 0.020(4) 0.035(5) -0.011(3) -0.007(4) 0.007(3)
C11A 0.014(3) 0.020(4) 0.016(3) -0.004(3) -0.002(3) 0.001(3)
C12A 0.015(3) 0.017(4) 0.026(4) 0.000(3) 0.001(3) 0.002(3)
C13A 0.033(4) 0.049(5) 0.027(4) -0.010(4) 0.001(3) -0.006(4)
C14A 0.044(5) 0.032(5) 0.020(4) 0.007(3) 0.014(3) 0.003(4)
C15A 0.025(4) 0.021(4) 0.019(4) -0.003(3) -0.002(3) 0.006(3)
C16A 0.026(4) 0.041(5) 0.038(5) -0.007(4) -0.001(4) -0.010(4)
C17A 0.026(4) 0.034(5) 0.032(4) -0.009(4) -0.002(3) -0.003(3)
C18A 0.012(3) 0.023(4) 0.018(4) -0.001(3) 0.006(3) 0.008(3)
C19A 0.012(3) 0.020(4) 0.016(3) 0.000(3) 0.005(3) 0.005(3)
C20A 0.022(4) 0.029(4) 0.029(4) 0.008(3) -0.005(3) -0.015(3)
Pt1B 0.01681(13) 0.01618(13) 0.01644(13) 0.00227(11) 0.00290(10) 0.00056(11)
N1B 0.015(3) 0.017(3) 0.019(3) 0.004(2) 0.000(2) 0.007(2)
N2B 0.021(3) 0.015(3) 0.014(3) -0.002(2) 0.008(2) -0.003(2)
N3B 0.014(3) 0.022(3) 0.019(3) -0.003(3) 0.001(2) -0.004(2)
C1B 0.024(4) 0.027(4) 0.021(4) 0.004(3) 0.009(3) 0.003(3)
C2B 0.025(4) 0.033(4) 0.015(4) 0.003(3) 0.005(3) 0.015(3)
C3B 0.017(4) 0.027(4) 0.021(4) -0.006(3) -0.003(3) 0.007(3)
C4B 0.019(4) 0.020(4) 0.016(3) -0.001(3) 0.007(3) 0.009(3)
C5B 0.018(4) 0.017(4) 0.017(3) -0.004(3) 0.004(3) 0.004(3)
C6B 0.012(3) 0.010(3) 0.022(4) 0.001(3) 0.001(3) -0.004(3)
C7B 0.010(3) 0.018(4) 0.021(3) 0.000(3) -0.001(3) -0.006(3)
C8B 0.024(4) 0.020(4) 0.031(4) 0.003(3) 0.003(3) 0.002(3)
C9B 0.037(5) 0.030(5) 0.016(4) 0.008(3) 0.002(3) -0.005(3)
C10B 0.028(4) 0.018(4) 0.028(4) -0.006(3) 0.004(3) -0.004(3)
C11B 0.021(4) 0.016(4) 0.020(4) 0.001(3) 0.008(3) -0.002(3)
C12B 0.016(3) 0.019(4) 0.020(4) 0.003(3) 0.003(3) 0.002(3)
C13B 0.024(4) 0.021(4) 0.023(4) -0.002(3) 0.001(3) 0.004(3)
C14B 0.024(4) 0.043(5) 0.018(4) 0.001(3) 0.004(3) 0.010(3)
C15B 0.046(5) 0.018(4) 0.017(4) 0.002(3) 0.013(3) 0.009(3)
C16B 0.032(4) 0.024(4) 0.047(5) -0.004(4) 0.003(4) 0.004(3)
C17B 0.041(5) 0.022(5) 0.062(6) -0.014(4) 0.016(4) 0.002(4)
C18B 0.026(4) 0.033(5) 0.045(5) 0.005(4) 0.012(4) -0.014(3)
C19B 0.024(4) 0.017(4) 0.023(4) -0.010(3) 0.003(3) -0.011(3)
C20B 0.030(4) 0.032(5) 0.026(4) 0.001(3) -0.008(3) -0.006(3)
Pt1C 0.01574(13) 0.01499(13) 0.01262(12) -0.00019(10) 0.00209(10) 0.00110(10)
N1C 0.017(3) 0.021(3) 0.014(3) -0.004(2) 0.004(2) 0.003(2)
N2C 0.016(3) 0.013(3) 0.014(3) 0.000(2) 0.004(2) 0.007(2)
N3C 0.019(3) 0.019(3) 0.018(3) -0.002(3) 0.004(2) 0.001(2)
C1C 0.028(4) 0.015(4) 0.012(3) 0.000(3) 0.009(3) 0.002(3)
C2C 0.029(4) 0.030(4) 0.008(3) 0.003(3) 0.004(3) 0.014(3)
C3C 0.024(4) 0.021(4) 0.010(3) -0.005(3) -0.002(3) 0.007(3)
C4C 0.022(4) 0.016(4) 0.010(3) -0.004(3) 0.001(3) 0.002(3)
C5C 0.010(3) 0.020(4) 0.022(4) -0.003(3) -0.003(3) 0.008(3)
C6C 0.015(3) 0.017(4) 0.014(3) 0.002(3) -0.005(3) -0.006(3)
C7C 0.014(3) 0.015(4) 0.021(4) 0.000(3) -0.005(3) -0.006(3)
C8C 0.020(4) 0.024(4) 0.012(3) -0.002(3) 0.003(3) -0.005(3)
C9C 0.025(4) 0.027(4) 0.017(4) 0.011(3) -0.004(3) -0.005(3)
C10C 0.017(4) 0.021(4) 0.020(4) 0.000(3) 0.000(3) 0.003(3)
C11C 0.017(4) 0.020(4) 0.015(3) 0.004(3) -0.003(3) -0.005(3)
C12C 0.014(3) 0.021(4) 0.023(4) 0.000(3) 0.009(3) -0.001(3)
C13C 0.026(4) 0.026(4) 0.034(4) 0.001(3) 0.004(3) 0.010(3)
C14C 0.029(4) 0.024(4) 0.033(4) -0.009(3) 0.006(3) 0.008(3)
C15C 0.017(4) 0.013(4) 0.029(4) 0.001(3) 0.003(3) 0.001(3)
C16C 0.031(4) 0.016(4) 0.027(4) 0.000(3) 0.002(3) 0.002(3)
C17C 0.027(4) 0.026(4) 0.034(4) 0.000(4) 0.001(3) 0.006(3)
C18C 0.020(4) 0.029(4) 0.037(4) 0.005(4) 0.014(3) -0.014(3)
C19C 0.012(3) 0.017(4) 0.023(4) -0.008(3) 0.005(3) -0.005(3)
C20C 0.043(5) 0.023(4) 0.008(3) -0.004(3) 0.002(3) 0.004(3)
Pt1D 0.01648(13) 0.01230(13) 0.01323(12) 0.00131(10) 0.00062(10) -0.00078(10)
N1D 0.026(3) 0.014(3) 0.009(3) 0.000(2) -0.001(2) -0.001(2)
N2D 0.011(3) 0.014(3) 0.020(3) 0.005(2) -0.004(2) 0.004(2)
N3D 0.011(3) 0.016(3) 0.017(3) 0.003(2) 0.003(2) 0.004(2)
C1D 0.029(4) 0.013(4) 0.013(3) 0.002(3) -0.003(3) 0.001(3)
C2D 0.034(4) 0.014(4) 0.037(5) 0.004(3) -0.004(4) -0.005(3)
C3D 0.025(4) 0.022(4) 0.035(4) 0.002(3) -0.004(3) -0.005(3)
C4D 0.019(4) 0.021(4) 0.023(4) 0.006(3) -0.005(3) -0.001(3)
C5D 0.013(3) 0.028(4) 0.019(4) 0.007(3) -0.008(3) -0.001(3)
C6D 0.014(3) 0.015(4) 0.018(3) 0.005(3) -0.001(3) -0.001(3)
C7D 0.014(3) 0.018(4) 0.018(3) 0.003(3) -0.003(3) 0.001(3)
C8D 0.029(4) 0.021(4) 0.025(4) -0.003(3) 0.001(3) 0.003(3)
C9D 0.051(5) 0.013(4) 0.047(5) 0.007(4) -0.002(4) 0.006(4)
C10D 0.035(4) 0.021(4) 0.037(5) 0.018(4) -0.002(4) 0.003(3)
C11D 0.016(3) 0.021(4) 0.015(3) 0.003(3) 0.000(3) 0.004(3)
C12D 0.026(4) 0.021(4) 0.011(3) 0.002(3) 0.006(3) 0.007(3)
C13D 0.031(5) 0.035(5) 0.052(5) 0.006(4) 0.017(4) -0.003(4)
C14D 0.029(4) 0.030(5) 0.032(4) 0.007(4) 0.005(3) -0.007(3)
C15D 0.028(4) 0.025(4) 0.015(3) 0.015(3) -0.003(3) -0.005(3)
C16D 0.031(5) 0.042(5) 0.042(5) 0.009(4) 0.002(4) -0.011(4)
C17D 0.029(4) 0.048(5) 0.036(5) 0.019(4) 0.004(4) -0.005(4)
C18D 0.027(4) 0.018(4) 0.015(3) -0.001(3) 0.001(3) 0.012(3)
C19D 0.012(3) 0.025(4) 0.017(4) 0.003(3) -0.007(3) 0.006(3)
C20D 0.018(4) 0.024(4) 0.024(4) 0.006(3) -0.007(3) -0.007(3)
Pt1E 0.01469(13) 0.01416(13) 0.01407(12) -0.00061(11) 0.00038(10) -0.00141(11)
N1E 0.016(3) 0.011(3) 0.011(3) 0.001(2) 0.001(2) 0.002(2)
N2E 0.015(3) 0.014(3) 0.016(3) -0.003(2) 0.001(2) -0.002(2)
N3E 0.011(3) 0.015(3) 0.018(3) 0.002(2) -0.003(2) -0.004(2)
C1E 0.027(4) 0.020(4) 0.012(3) -0.002(3) -0.007(3) 0.005(3)
C2E 0.023(4) 0.024(4) 0.018(4) -0.007(3) -0.006(3) 0.010(3)
C3E 0.022(4) 0.026(4) 0.024(4) 0.008(3) 0.002(3) 0.009(3)
C4E 0.014(3) 0.015(4) 0.025(4) 0.001(3) 0.001(3) 0.005(3)
C5E 0.012(3) 0.014(4) 0.027(4) 0.003(3) 0.001(3) 0.000(3)
C6E 0.020(4) 0.009(3) 0.022(4) -0.006(3) 0.005(3) -0.006(3)
C7E 0.016(3) 0.008(3) 0.033(4) -0.005(3) -0.004(3) 0.000(3)
C8E 0.028(4) 0.025(4) 0.032(4) -0.009(4) -0.015(3) 0.000(3)
C9E 0.032(4) 0.024(4) 0.023(4) -0.013(3) -0.005(3) 0.006(3)
C10E 0.021(4) 0.016(4) 0.026(4) 0.000(3) 0.006(3) 0.004(3)
C11E 0.015(3) 0.018(4) 0.019(3) 0.001(3) 0.001(3) -0.001(3)
C12E 0.029(4) 0.021(4) 0.033(4) -0.010(3) -0.016(3) 0.007(3)
C13E 0.026(4) 0.032(5) 0.065(6) -0.018(4) 0.004(4) 0.012(4)
C14E 0.034(5) 0.040(6) 0.123(9) 0.031(6) 0.000(6) 0.008(4)
C15E 0.026(4) 0.017(4) 0.019(3) -0.007(3) 0.005(3) 0.006(3)
C16E 0.041(5) 0.041(5) 0.020(4) 0.002(4) -0.001(4) -0.010(4)
C17E 0.025(4) 0.046(5) 0.032(4) -0.004(4) -0.005(3) 0.006(4)
C18E 0.017(4) 0.018(4) 0.022(4) 0.001(3) -0.006(3) -0.014(3)
C19E 0.020(4) 0.017(4) 0.012(3) 0.004(3) 0.002(3) -0.001(3)
C20E 0.030(4) 0.026(4) 0.021(4) -0.001(3) 0.009(3) 0.000(3)
Pt1F 0.01458(13) 0.01541(13) 0.01417(12) -0.00104(11) 0.00008(10) -0.00243(11)
N1F 0.013(3) 0.018(3) 0.013(3) -0.008(2) -0.002(2) 0.000(2)
N2F 0.010(3) 0.017(3) 0.024(3) -0.001(2) -0.002(2) -0.004(2)
N3F 0.016(3) 0.021(3) 0.016(3) -0.001(3) -0.002(2) -0.004(2)
C1F 0.021(4) 0.016(4) 0.017(3) 0.000(3) -0.008(3) 0.003(3)
C2F 0.032(4) 0.027(4) 0.006(3) -0.003(3) -0.002(3) 0.005(3)
C3F 0.019(4) 0.025(4) 0.013(3) 0.003(3) 0.001(3) 0.006(3)
C4F 0.012(3) 0.017(4) 0.020(3) 0.004(3) -0.006(3) 0.004(3)
C5F 0.010(3) 0.018(4) 0.017(3) 0.003(3) 0.000(3) 0.001(3)
C6F 0.018(3) 0.012(3) 0.015(3) 0.000(3) 0.003(3) -0.009(3)
C7F 0.017(3) 0.012(4) 0.023(4) 0.001(3) 0.001(3) -0.006(3)
C8F 0.024(4) 0.020(4) 0.020(4) -0.001(3) -0.007(3) -0.003(3)
C9F 0.033(4) 0.018(4) 0.018(4) -0.003(3) -0.001(3) -0.003(3)
C10F 0.019(4) 0.012(4) 0.029(4) 0.007(3) 0.007(3) 0.004(3)
C11F 0.014(3) 0.020(4) 0.017(3) 0.005(3) 0.003(3) -0.003(3)
C12F 0.026(4) 0.017(4) 0.014(3) 0.001(3) -0.006(3) -0.002(3)
C13F 0.032(4) 0.020(4) 0.044(5) -0.002(4) -0.009(4) 0.002(3)
C14F 0.037(4) 0.018(4) 0.030(4) 0.004(3) -0.005(3) -0.001(3)
C15F 0.019(4) 0.017(4) 0.026(4) 0.000(3) 0.001(3) 0.002(3)
C16F 0.035(5) 0.039(5) 0.025(4) 0.008(4) -0.011(4) -0.004(4)
C17F 0.021(4) 0.040(5) 0.033(4) -0.003(4) -0.012(3) 0.004(3)
C18F 0.020(4) 0.017(4) 0.033(4) -0.002(3) -0.004(3) -0.012(3)
C19F 0.018(4) 0.014(4) 0.024(4) 0.006(3) -0.003(3) -0.010(3)
C20F 0.030(4) 0.026(4) 0.024(4) 0.001(3) 0.004(3) -0.005(3)

loop_
_atom_type_symbol
_atom_type_description
_atom_type_scat_dispersion_real
_atom_type_scat_dispersion_imag
_atom_type_scat_source
C C 0.0033 0.0016 'International Tables Vol C Tables 4.2.6.8 and 6.1.1.4'
H H 0.0000 0.0000 'International Tables Vol C Tables 4.2.6.8 and 6.1.1.4'
N N 0.0061 0.0033 'International Tables Vol C Tables 4.2.6.8 and 6.1.1.4'
Pt Pt -1.7033 8.3905 'International Tables Vol C Tables 4.2.6.8 and 6.1.1.4'

loop_
_exptl_crystal_face_index_h
_exptl_crystal_face_index_k
_exptl_crystal_face_index_l
_exptl_crystal_face_perp_dist
-1.00 1.00 1.00 0.0750
1.00 -1.00 -1.00 0.0750
1.00 1.00 -1.00 0.0820
-1.00 -1.00 1.00 0.0820
0.00 0.00 -1.00 0.1200
0.00 0.00 1.00 0.1200

loop_
_geom_angle_atom_site_label_1
_geom_angle_atom_site_label_2
_geom_angle_atom_site_label_3
_geom_angle
N3A Pt1A N1A 172.6(2)
N3A Pt1A C18A 92.4(2)
N1A Pt1A C18A 94.5(2)
N3A Pt1A N2A 93.9(2)
N1A Pt1A N2A 79.2(2)
C18A Pt1A N2A 173.7(2)
C1A N1A C4A 107.5(5)
C1A N1A Pt1A 137.5(4)
C4A N1A Pt1A 114.6(4)
C5A N2A C6A 121.7(5)
C5A N2A Pt1A 112.1(4)
C6A N2A Pt1A 126.0(4)
C19A N3A Pt1A 172.8(6)
N1A C1A C2A 108.8(6)
N1A C1A H1A 125.6
C2A C1A H1A 125.6
C3A C2A C1A 107.9(6)
C3A C2A H2A 126.1
C1A C2A H2A 126.1
C2A C3A C4A 106.9(6)
C2A C3A H3A 126.6
C4A C3A H3A 126.6
N1A C4A C3A 108.9(6)
N1A C4A C5A 115.6(5)
C3A C4A C5A 135.4(6)
N2A C5A C4A 118.3(6)
N2A C5A H5A 120.9
C4A C5A H5A 120.9
C7A C6A C11A 123.1(6)
C7A C6A N2A 118.4(5)
C11A C6A N2A 118.5(5)
C8A C7A C6A 116.8(6)
C8A C7A C12A 121.3(6)
C6A C7A C12A 121.8(6)
C9A C8A C7A 121.5(7)
C9A C8A H8A 119.2
C7A C8A H8A 119.2
C8A C9A C10A 120.6(7)
C8A C9A H9A 119.7
C10A C9A H9A 119.7
C11A C10A C9A 120.9(7)
C11A C10A H10A 119.6
C9A C10A H10A 119.6
C10A C11A C6A 117.0(6)
C10A C11A C15A 121.2(6)
C6A C11A C15A 121.8(6)
C7A C12A C14A 113.0(6)
C7A C12A C13A 110.5(5)
C14A C12A C13A 109.2(5)
C7A C12A H12A 108.0
C14A C12A H12A 108.0
C13A C12A H12A 108.0
C12A C13A H13A 109.5
C12A C13A H13B 109.5
H13A C13A H13B 109.5
C12A C13A H13C 109.5
H13A C13A H13C 109.5
H13B C13A H13C 109.5
C12A C14A H14A 109.5
C12A C14A H14B 109.5
H14A C14A H14B 109.5
C12A C14A H14C 109.5
H14A C14A H14C 109.5
H14B C14A H14C 109.5
C11A C15A C16A 111.7(5)
C11A C15A C17A 112.7(6)
C16A C15A C17A 109.3(6)
C11A C15A H15A 107.6
C16A C15A H15A 107.6
C17A C15A H15A 107.6
C15A C16A H16A 109.5
C15A C16A H16B 109.5
H16A C16A H16B 109.5
C15A C16A H16C 109.5
H16A C16A H16C 109.5
H16B C16A H16C 109.5
C15A C17A H17A 109.5
C15A C17A H17B 109.5
H17A C17A H17B 109.5
C15A C17A H17C 109.5
H17A C17A H17C 109.5
H17B C17A H17C 109.5
N3A C19A C20A 178.8(7)
C19A C20A H20A 109.5
C19A C20A H20B 109.5
H20A C20A H20B 109.5
C19A C20A H20C 109.5
H20A C20A H20C 109.5
H20B C20A H20C 109.5
N3B Pt1B N1B 172.3(2)
N3B Pt1B C18B 92.0(3)
N1B Pt1B C18B 95.6(3)
N3B Pt1B N2B 92.8(2)
N1B Pt1B N2B 79.5(2)
C18B Pt1B N2B 175.0(3)
C1B N1B C4B 106.3(5)
C1B N1B Pt1B 138.9(5)
C4B N1B Pt1B 114.8(4)
C5B N2B C6B 123.3(5)
C5B N2B Pt1B 112.0(4)
C6B N2B Pt1B 124.6(4)
C19B N3B Pt1B 167.0(5)
N1B C1B C2B 110.7(6)
N1B C1B H1B 124.7
C2B C1B H1B 124.7
C3B C2B C1B 107.1(6)
C3B C2B H2B 126.5
C1B C2B H2B 126.5
C2B C3B C4B 106.9(6)
C2B C3B H3B 126.5
C4B C3B H3B 126.5
C3B C4B N1B 109.0(6)
C3B C4B C5B 136.0(7)
N1B C4B C5B 115.0(5)
N2B C5B C4B 118.6(6)
N2B C5B H5B 120.7
C4B C5B H5B 120.7
C11B C6B C7B 122.0(6)
C11B C6B N2B 118.7(6)
C7B C6B N2B 118.9(6)
C8B C7B C6B 118.1(6)
C8B C7B C12B 121.8(6)
C6B C7B C12B 120.1(6)
C7B C8B C9B 120.2(6)
C7B C8B H8B 119.9
C9B C8B H8B 119.9
C10B C9B C8B 121.1(7)
C10B C9B H9B 119.5
C8B C9B H9B 119.5
C9B C10B C11B 120.6(7)
C9B C10B H10B 119.7
C11B C10B H10B 119.7
C6B C11B C10B 117.9(6)
C6B C11B C15B 122.0(6)
C10B C11B C15B 120.0(6)
C14B C12B C7B 112.8(5)
C14B C12B C13B 110.4(5)
C7B C12B C13B 111.7(5)
C14B C12B H12B 107.2
C7B C12B H12B 107.2
C13B C12B H12B 107.2
C12B C13B H13D 109.5
C12B C13B H13E 109.5
H13D C13B H13E 109.5
C12B C13B H13F 109.5
H13D C13B H13F 109.5
H13E C13B H13F 109.5
C12B C14B H14D 109.5
C12B C14B H14E 109.5
H14D C14B H14E 109.5
C12B C14B H14F 109.5
H14D C14B H14F 109.5
H14E C14B H14F 109.5
C17B C15B C16B 110.2(6)
C17B C15B C11B 110.4(6)
C16B C15B C11B 112.3(6)
C17B C15B H15B 107.9
C16B C15B H15B 107.9
C11B C15B H15B 107.9
C15B C16B H16D 109.5
C15B C16B H16E 109.5
H16D C16B H16E 109.5
C15B C16B H16F 109.5
H16D C16B H16F 109.5
H16E C16B H16F 109.5
C15B C17B H17D 109.5
C15B C17B H17E 109.5
H17D C17B H17E 109.5
C15B C17B H17F 109.5
H17D C17B H17F 109.5
H17E C17B H17F 109.5
N3B C19B C20B 176.9(7)
C19B C20B H20D 109.5
C19B C20B H20E 109.5
H20D C20B H20E 109.5
C19B C20B H20F 109.5
H20D C20B H20F 109.5
H20E C20B H20F 109.5
N3C Pt1C N1C 171.9(2)
N3C Pt1C C18C 93.0(3)
N1C Pt1C C18C 95.0(2)
N3C Pt1C N2C 92.4(2)
N1C Pt1C N2C 79.6(2)
C18C Pt1C N2C 174.3(2)
C1C N1C C4C 108.0(5)
C1C N1C Pt1C 138.2(5)
C4C N1C Pt1C 113.9(4)
C5C N2C C6C 122.2(5)
C5C N2C Pt1C 113.0(4)
C6C N2C Pt1C 124.8(4)
C19C N3C Pt1C 167.5(5)
N1C C1C C2C 110.2(6)
N1C C1C H1C 124.9
C2C C1C H1C 124.9
C3C C2C C1C 106.6(5)
C3C C2C H2C 126.7
C1C C2C H2C 126.7
C4C C3C C2C 107.4(6)
C4C C3C H3C 126.3
C2C C3C H3C 126.3
C3C C4C N1C 107.8(6)
C3C C4C C5C 136.3(6)
N1C C4C C5C 115.8(5)
N2C C5C C4C 117.7(6)
N2C C5C H5C 121.1
C4C C5C H5C 121.1
C7C C6C C11C 122.9(6)
C7C C6C N2C 118.7(6)
C11C C6C N2C 117.9(6)
C8C C7C C6C 118.0(6)
C8C C7C C12C 121.3(6)
C6C C7C C12C 120.7(6)
C7C C8C C9C 120.5(6)
C7C C8C H8C 119.8
C9C C8C H8C 119.8
C10C C9C C8C 120.4(6)
C10C C9C H9C 119.8
C8C C9C H9C 119.8
C9C C10C C11C 121.2(6)
C9C C10C H10C 119.4
C11C C10C H10C 119.4
C10C C11C C6C 116.8(6)
C10C C11C C15C 122.3(6)
C6C C11C C15C 120.9(6)
C14C C12C C7C 113.2(5)
C14C C12C C13C 110.1(5)
C7C C12C C13C 111.6(5)
C14C C12C H12C 107.2
C7C C12C H12C 107.2
C13C C12C H12C 107.2
C12C C13C H13G 109.5
C12C C13C H13H 109.5
H13G C13C H13H 109.5
C12C C13C H13I 109.5
H13G C13C H13I 109.5
H13H C13C H13I 109.5
C12C C14C H14G 109.5
C12C C14C H14H 109.5
H14G C14C H14H 109.5
C12C C14C H14I 109.5
H14G C14C H14I 109.5
H14H C14C H14I 109.5
C11C C15C C16C 111.8(5)
C11C C15C C17C 112.3(5)
C16C C15C C17C 109.5(5)
C11C C15C H15C 107.7
C16C C15C H15C 107.7
C17C C15C H15C 107.7
C15C C16C H16G 109.5
C15C C16C H16H 109.5
H16G C16C H16H 109.5
C15C C16C H16I 109.5
H16G C16C H16I 109.5
H16H C16C H16I 109.5
C15C C17C H17G 109.5
C15C C17C H17H 109.5
H17G C17C H17H 109.5
C15C C17C H17I 109.5
H17G C17C H17I 109.5
H17H C17C H17I 109.5
N3C C19C C20C 177.1(7)
C19C C20C H20G 109.5
C19C C20C H20H 109.5
H20G C20C H20H 109.5
C19C C20C H20I 109.5
H20G C20C H20I 109.5
H20H C20C H20I 109.5
N3D Pt1D N1D 174.5(2)
N3D Pt1D C18D 90.6(2)
N1D Pt1D C18D 94.7(2)
N3D Pt1D N2D 95.3(2)
N1D Pt1D N2D 79.3(2)
C18D Pt1D N2D 173.9(2)
C1D N1D C4D 106.8(5)
C1D N1D Pt1D 138.0(5)
C4D N1D Pt1D 115.0(4)
C5D N2D C6D 121.0(5)
C5D N2D Pt1D 111.9(4)
C6D N2D Pt1D 126.5(4)
C19D N3D Pt1D 175.2(5)
N1D C1D C2D 110.8(6)
N1D C1D H1D 124.6
C2D C1D H1D 124.6
C1D C2D C3D 105.9(6)
C1D C2D H2D 127.1
C3D C2D H2D 127.1
C4D C3D C2D 107.8(7)
C4D C3D H3D 126.1
C2D C3D H3D 126.1
C3D C4D N1D 108.7(6)
C3D C4D C5D 135.9(7)
N1D C4D C5D 115.3(6)
N2D C5D C4D 118.4(6)
N2D C5D H5D 120.8
C4D C5D H5D 120.8
C11D C6D C7D 122.9(6)
C11D C6D N2D 119.2(6)
C7D C6D N2D 117.7(6)
C8D C7D C6D 116.5(6)
C8D C7D C12D 119.6(6)
C6D C7D C12D 123.8(6)
C9D C8D C7D 122.4(7)
C9D C8D H8D 118.8
C7D C8D H8D 118.8
C10D C9D C8D 120.0(7)
C10D C9D H9D 120.0
C8D C9D H9D 120.0
C9D C10D C11D 121.0(7)
C9D C10D H10D 119.5
C11D C10D H10D 119.5
C6D C11D C10D 117.1(6)
C6D C11D C15D 121.8(6)
C10D C11D C15D 121.0(6)
C7D C12D C13D 111.7(5)
C7D C12D C14D 111.9(5)
C13D C12D C14D 111.1(6)
C7D C12D H12D 107.3
C13D C12D H12D 107.3
C14D C12D H12D 107.3
C12D C13D H13J 109.5
C12D C13D H13K 109.5
H13J C13D H13K 109.5
C12D C13D H13L 109.5
H13J C13D H13L 109.5
H13K C13D H13L 109.5
C12D C14D H14J 109.5
C12D C14D H14K 109.5
H14J C14D H14K 109.5
C12D C14D H14L 109.5
H14J C14D H14L 109.5
H14K C14D H14L 109.5
C11D C15D C16D 111.5(6)
C11D C15D C17D 115.2(6)
C16D C15D C17D 108.8(5)
C11D C15D H15D 107.0
C16D C15D H15D 107.0
C17D C15D H15D 107.0
C15D C16D H16J 109.5
C15D C16D H16K 109.5
H16J C16D H16K 109.5
C15D C16D H16L 109.5
H16J C16D H16L 109.5
H16K C16D H16L 109.5
C15D C17D H17J 109.5
C15D C17D H17K 109.5
H17J C17D H17K 109.5
C15D C17D H17L 109.5
H17J C17D H17L 109.5
H17K C17D H17L 109.5
N3D C19D C20D 178.4(7)
C19D C20D H20J 109.5
C19D C20D H20K 109.5
H20J C20D H20K 109.5
C19D C20D H20L 109.5
H20J C20D H20L 109.5
H20K C20D H20L 109.5
N1E Pt1E N3E 171.67(19)
N1E Pt1E C18E 94.4(2)
N3E Pt1E C18E 93.3(2)
N1E Pt1E N2E 79.6(2)
N3E Pt1E N2E 92.9(2)
C18E Pt1E N2E 173.3(2)
C1E N1E C4E 107.2(5)
C1E N1E Pt1E 138.1(5)
C4E N1E Pt1E 114.6(4)
C5E N2E C6E 120.7(5)
C5E N2E Pt1E 112.6(4)
C6E N2E Pt1E 126.7(4)
C19E N3E Pt1E 166.7(5)
N1E C1E C2E 109.9(6)
N1E C1E H1E 125.0
C2E C1E H1E 125.0
C3E C2E C1E 106.6(6)
C3E C2E H2E 126.7
C1E C2E H2E 126.7
C2E C3E C4E 107.0(6)
C2E C3E H3E 126.5
C4E C3E H3E 126.5
N1E C4E C3E 109.2(6)
N1E C4E C5E 116.0(6)
C3E C4E C5E 134.8(6)
N2E C5E C4E 117.2(6)
N2E C5E H5E 121.4
C4E C5E H5E 121.4
C7E C6E C11E 122.3(6)
C7E C6E N2E 119.0(5)
C11E C6E N2E 118.3(5)
C8E C7E C6E 116.8(6)
C8E C7E C12E 121.7(6)
C6E C7E C12E 121.4(6)
C9E C8E C7E 122.2(6)
C9E C8E H8E 118.9
C7E C8E H8E 118.9
C8E C9E C10E 120.0(6)
C8E C9E H9E 120.0
C10E C9E H9E 120.0
C9E C10E C11E 120.6(6)
C9E C10E H10E 119.7
C11E C10E H10E 119.7
C10E C11E C6E 118.0(6)
C10E C11E C15E 121.5(6)
C6E C11E C15E 120.5(6)
C14E C12E C13E 113.1(6)
C14E C12E C7E 110.5(6)
C13E C12E C7E 113.1(6)
C14E C12E H12E 106.5
C13E C12E H12E 106.5
C7E C12E H12E 106.5
C12E C13E H13M 109.5
C12E C13E H13N 109.5
H13M C13E H13N 109.5
C12E C13E H13O 109.5
H13M C13E H13O 109.5
H13N C13E H13O 109.5
C12E C14E H14M 109.5
C12E C14E H14N 109.5
H14M C14E H14N 109.5
C12E C14E H14O 109.5
H14M C14E H14O 109.5
H14N C14E H14O 109.5
C17E C15E C16E 109.8(6)
C17E C15E C11E 113.5(5)
C16E C15E C11E 110.4(5)
C17E C15E H15E 107.6
C16E C15E H15E 107.6
C11E C15E H15E 107.6
C15E C16E H16M 109.5
C15E C16E H16N 109.5
H16M C16E H16N 109.5
C15E C16E H16O 109.5
H16M C16E H16O 109.5
H16N C16E H16O 109.5
C15E C17E H17M 109.5
C15E C17E H17N 109.5
H17M C17E H17N 109.5
C15E C17E H17O 109.5
H17M C17E H17O 109.5
H17N C17E H17O 109.5
N3E C19E C20E 178.1(7)
C19E C20E H20M 109.5
C19E C20E H20N 109.5
H20M C20E H20N 109.5
C19E C20E H20O 109.5
H20M C20E H20O 109.5
H20N C20E H20O 109.5
N3F Pt1F N1F 171.60(19)
N3F Pt1F C18F 91.5(2)
N1F Pt1F C18F 96.2(2)
N3F Pt1F N2F 92.9(2)
N1F Pt1F N2F 79.4(2)
C18F Pt1F N2F 175.5(2)
C1F N1F C4F 108.1(5)
C1F N1F Pt1F 137.2(5)
C4F N1F Pt1F 114.4(4)
C5F N2F C6F 121.6(5)
C5F N2F Pt1F 112.7(4)
C6F N2F Pt1F 125.5(4)
C19F N3F Pt1F 167.0(5)
N1F C1F C2F 108.8(6)
N1F C1F H1F 125.6
C2F C1F H1F 125.6
C3F C2F C1F 107.8(6)
C3F C2F H2F 126.1
C1F C2F H2F 126.1
C2F C3F C4F 106.4(6)
C2F C3F H3F 126.8
C4F C3F H3F 126.8
N1F C4F C3F 108.9(6)
N1F C4F C5F 116.1(6)
C3F C4F C5F 134.9(6)
N2F C5F C4F 117.2(6)
N2F C5F H5F 121.4
C4F C5F H5F 121.4
C11F C6F C7F 121.2(6)
C11F C6F N2F 119.1(5)
C7F C6F N2F 119.4(5)
C8F C7F C6F 117.9(6)
C8F C7F C12F 121.6(6)
C6F C7F C12F 120.5(6)
C7F C8F C9F 122.2(6)
C7F C8F H8F 118.9
C9F C8F H8F 118.9
C8F C9F C10F 119.0(6)
C8F C9F H9F 120.5
C10F C9F H9F 120.5
C11F C10F C9F 121.7(6)
C11F C10F H10F 119.1
C9F C10F H10F 119.1
C10F C11F C6F 118.1(5)
C10F C11F C15F 121.7(6)
C6F C11F C15F 120.2(6)
C13F C12F C14F 110.7(5)
C13F C12F C7F 112.5(5)
C14F C12F C7F 110.3(5)
C13F C12F H12F 107.7
C14F C12F H12F 107.7
C7F C12F H12F 107.7
C12F C13F H13P 109.5
C12F C13F H13Q 109.5
H13P C13F H13Q 109.5
C12F C13F H13R 109.5
H13P C13F H13R 109.5
H13Q C13F H13R 109.5
C12F C14F H14P 109.5
C12F C14F H14Q 109.5
H14P C14F H14Q 109.5
C12F C14F H14R 109.5
H14P C14F H14R 109.5
H14Q C14F H14R 109.5
C17F C15F C16F 110.4(6)
C17F C15F C11F 113.2(6)
C16F C15F C11F 110.9(5)
C17F C15F H15F 107.4
C16F C15F H15F 107.4
C11F C15F H15F 107.4
C15F C16F H16P 109.5
C15F C16F H16Q 109.5
H16P C16F H16Q 109.5
C15F C16F H16R 109.5
H16P C16F H16R 109.5
H16Q C16F H16R 109.5
C15F C17F H17P 109.5
C15F C17F H17Q 109.5
H17P C17F H17Q 109.5
C15F C17F H17R 109.5
H17P C17F H17R 109.5
H17Q C17F H17R 109.5
N3F C19F C20F 175.0(7)
C19F C20F H20P 109.5
C19F C20F H20Q 109.5
H20P C20F H20Q 109.5
C19F C20F H20R 109.5
H20P C20F H20R 109.5
H20Q C20F H20R 109.5

loop_
_geom_bond_atom_site_label_1
_geom_bond_atom_site_label_2
_geom_bond_distance
Pt1A N3A 1.969(6)
Pt1A N1A 1.987(5)
Pt1A C18A 2.081(6)
Pt1A N2A 2.111(5)
N1A C1A 1.336(8)
N1A C4A 1.370(7)
N2A C5A 1.292(7)
N2A C6A 1.450(8)
N3A C19A 1.136(8)
C1A C2A 1.399(9)
C1A H1A 0.9500
C2A C3A 1.350(9)
C2A H2A 0.9500
C3A C4A 1.388(9)
C3A H3A 0.9500
C4A C5A 1.407(9)
C5A H5A 0.9500
C6A C7A 1.401(8)
C6A C11A 1.404(8)
C7A C8A 1.379(9)
C7A C12A 1.508(9)
C8A C9A 1.372(10)
C8A H8A 0.9500
C9A C10A 1.383(10)
C9A H9A 0.9500
C10A C11A 1.381(9)
C10A H10A 0.9500
C11A C15A 1.509(9)
C12A C14A 1.520(9)
C12A C13A 1.529(8)
C12A H12A 1.0000
C13A H13A 0.9800
C13A H13B 0.9800
C13A H13C 0.9800
C14A H14A 0.9800
C14A H14B 0.9800
C14A H14C 0.9800
C15A C16A 1.521(9)
C15A C17A 1.526(8)
C15A H15A 1.0000
C16A H16A 0.9800
C16A H16B 0.9800
C16A H16C 0.9800
C17A H17A 0.9800
C17A H17B 0.9800
C17A H17C 0.9800
C19A C20A 1.458(9)
C20A H20A 0.9800
C20A H20B 0.9800
C20A H20C 0.9800
Pt1B N3B 1.971(5)
Pt1B N1B 1.977(5)
Pt1B C18B 2.062(7)
Pt1B N2B 2.118(5)
N1B C1B 1.346(8)
N1B C4B 1.394(8)
N2B C5B 1.296(7)
N2B C6B 1.435(8)
N3B C19B 1.130(8)
C1B C2B 1.382(8)
C1B H1B 0.9500
C2B C3B 1.382(9)
C2B H2B 0.9500
C3B C4B 1.388(8)
C3B H3B 0.9500
C4B C5B 1.406(9)
C5B H5B 0.9500
C6B C11B 1.387(9)
C6B C7B 1.417(8)
C7B C8B 1.377(9)
C7B C12B 1.527(8)
C8B C9B 1.392(9)
C8B H8B 0.9500
C9B C10B 1.373(9)
C9B H9B 0.9500
C10B C11B 1.396(9)
C10B H10B 0.9500
C11B C15B 1.532(9)
C12B C14B 1.527(8)
C12B C13B 1.528(8)
C12B H12B 1.0000
C13B H13D 0.9800
C13B H13E 0.9800
C13B H13F 0.9800
C14B H14D 0.9800
C14B H14E 0.9800
C14B H14F 0.9800
C15B C17B 1.515(9)
C15B C16B 1.523(9)
C15B H15B 1.0000
C16B H16D 0.9800
C16B H16E 0.9800
C16B H16F 0.9800
C17B H17D 0.9800
C17B H17E 0.9800
C17B H17F 0.9800
C19B C20B 1.438(9)
C20B H20D 0.9800
C20B H20E 0.9800
C20B H20F 0.9800
Pt1C N3C 1.951(5)
Pt1C N1C 2.003(5)
Pt1C C18C 2.073(6)
Pt1C N2C 2.118(5)
N1C C1C 1.323(8)
N1C C4C 1.392(8)
N2C C5C 1.290(7)
N2C C6C 1.441(7)
N3C C19C 1.136(8)
C1C C2C 1.388(8)
C1C H1C 0.9500
C2C C3C 1.386(9)
C2C H2C 0.9500
C3C C4C 1.384(8)
C3C H3C 0.9500
C4C C5C 1.429(9)
C5C H5C 0.9500
C6C C7C 1.406(9)
C6C C11C 1.406(9)
C7C C8C 1.384(8)
C7C C12C 1.523(9)
C8C C9C 1.397(9)
C8C H8C 0.9500
C9C C10C 1.389(9)
C9C H9C 0.9500
C10C C11C 1.397(8)
C10C H10C 0.9500
C11C C15C 1.517(9)
C12C C14C 1.504(9)
C12C C13C 1.528(8)
C12C H12C 1.0000
C13C H13G 0.9800
C13C H13H 0.9800
C13C H13I 0.9800
C14C H14G 0.9800
C14C H14H 0.9800
C14C H14I 0.9800
C15C C16C 1.522(8)
C15C C17C 1.550(8)
C15C H15C 1.0000
C16C H16G 0.9800
C16C H16H 0.9800
C16C H16I 0.9800
C17C H17G 0.9800
C17C H17H 0.9800
C17C H17I 0.9800
C19C C20C 1.459(9)
C20C H20G 0.9800
C20C H20H 0.9800
C20C H20I 0.9800
Pt1D N3D 1.962(5)
Pt1D N1D 1.994(5)
Pt1D C18D 2.057(6)
Pt1D N2D 2.119(5)
N1D C1D 1.332(8)
N1D C4D 1.378(8)
N2D C5D 1.307(8)
N2D C6D 1.438(8)
N3D C19D 1.139(8)
C1D C2D 1.379(9)
C1D H1D 0.9500
C2D C3D 1.380(9)
C2D H2D 0.9500
C3D C4D 1.369(9)
C3D H3D 0.9500
C4D C5D 1.415(9)
C5D H5D 0.9500
C6D C11D 1.387(8)
C6D C7D 1.402(8)
C7D C8D 1.391(9)
C7D C12D 1.509(8)
C8D C9D 1.367(9)
C8D H8D 0.9500
C9D C10D 1.366(10)
C9D H9D 0.9500
C10D C11D 1.415(9)
C10D H10D 0.9500
C11D C15D 1.491(9)
C12D C13D 1.513(9)
C12D C14D 1.520(8)
C12D H12D 1.0000
C13D H13J 0.9800
C13D H13K 0.9800
C13D H13L 0.9800
C14D H14J 0.9800
C14D H14K 0.9800
C14D H14L 0.9800
C15D C16D 1.513(8)
C15D C17D 1.520(9)
C15D H15D 1.0000
C16D H16J 0.9800
C16D H16K 0.9800
C16D H16L 0.9800
C17D H17J 0.9800
C17D H17K 0.9800
C17D H17L 0.9800
C19D C20D 1.452(9)
C20D H20J 0.9800
C20D H20K 0.9800
C20D H20L 0.9800
Pt1E N1E 1.977(5)
Pt1E N3E 1.980(5)
Pt1E C18E 2.063(6)
Pt1E N2E 2.113(5)
N1E C1E 1.338(7)
N1E C4E 1.390(8)
N2E C5E 1.309(8)
N2E C6E 1.441(7)
N3E C19E 1.123(7)
C1E C2E 1.420(9)
C1E H1E 0.9500
C2E C3E 1.382(9)
C2E H2E 0.9500
C3E C4E 1.395(9)
C3E H3E 0.9500
C4E C5E 1.412(9)
C5E H5E 0.9500
C6E C7E 1.397(8)
C6E C11E 1.413(8)
C7E C8E 1.388(9)
C7E C12E 1.523(8)
C8E C9E 1.381(9)
C8E H8E 0.9500
C9E C10E 1.382(8)
C9E H9E 0.9500
C10E C11E 1.387(9)
C10E H10E 0.9500
C11E C15E 1.547(8)
C12E C14E 1.470(11)
C12E C13E 1.481(9)
C12E H12E 1.0000
C13E H13M 0.9800
C13E H13N 0.9800
C13E H13O 0.9800
C14E H14M 0.9800
C14E H14N 0.9800
C14E H14O 0.9800
C15E C17E 1.503(9)
C15E C16E 1.517(9)
C15E H15E 1.0000
C16E H16M 0.9800
C16E H16N 0.9800
C16E H16O 0.9800
C17E H17M 0.9800
C17E H17N 0.9800
C17E H17O 0.9800
C19E C20E 1.468(9)
C20E H20M 0.9800
C20E H20N 0.9800
C20E H20O 0.9800
Pt1F N3F 1.954(6)
Pt1F N1F 1.990(5)
Pt1F C18F 2.054(6)
Pt1F N2F 2.116(5)
N1F C1F 1.342(7)
N1F C4F 1.386(8)
N2F C5F 1.308(8)
N2F C6F 1.439(8)
N3F C19F 1.136(8)
C1F C2F 1.408(9)
C1F H1F 0.9500
C2F C3F 1.384(9)
C2F H2F 0.9500
C3F C4F 1.397(8)
C3F H3F 0.9500
C4F C5F 1.416(8)
C5F H5F 0.9500
C6F C11F 1.411(8)
C6F C7F 1.418(8)
C7F C8F 1.383(9)
C7F C12F 1.531(8)
C8F C9F 1.383(9)
C8F H8F 0.9500
C9F C10F 1.396(8)
C9F H9F 0.9500
C10F C11F 1.385(9)
C10F H10F 0.9500
C11F C15F 1.540(8)
C12F C13F 1.520(8)
C12F C14F 1.527(9)
C12F H12F 1.0000
C13F H13P 0.9800
C13F H13Q 0.9800
C13F H13R 0.9800
C14F H14P 0.9800
C14F H14Q 0.9800
C14F H14R 0.9800
C15F C17F 1.495(9)
C15F C16F 1.534(9)
C15F H15F 1.0000
C16F H16P 0.9800
C16F H16Q 0.9800
C16F H16R 0.9800
C17F H17P 0.9800
C17F H17Q 0.9800
C17F H17R 0.9800
C19F C20F 1.451(9)
C20F H20P 0.9800
C20F H20Q 0.9800
C20F H20R 0.9800
